data_2209895
loop_
_publ_author_name
'Bai, Yan'
'Liu, Jin'
'Dang, Dong-Bin'
'Duan, Chun-Ying'

_publ_section_title
;
 {Benzil bis[(2-oxidobenzylidene)hydrazone]}copper(II)
;
_journal_coeditor_code IS2037
_journal_issue 8
_journal_name_full 'Acta Crystallographica Section E'
_journal_page_first m1805
_journal_page_last m1807
_journal_paper_doi 10.1107/S1600536806025128
_journal_volume 62
_journal_year 2006
_chemical_formula_iupac '[Cu (C28 H20 N4 O2)]'
_chemical_formula_moiety 'C28 H20 Cu N4 O2'
_chemical_formula_sum 'C28 H20 Cu N4 O2'
_chemical_formula_weight 508.02
_chemical_name_systematic
;
{Benzil bis[(2-oxidobenzylidene)hydrazone]}copper(II)
;
_space_group_IT_number 2
_symmetry_cell_setting triclinic
_symmetry_space_group_name_Hall '-P 1'
_symmetry_space_group_name_H-M 'P -1'
_atom_sites_solution_hydrogens geom
_atom_sites_solution_primary direct
_atom_sites_solution_secondary difmap
_audit_creation_method SHELXL-97
_cell_angle_alpha 85.132(5)
_cell_angle_beta 89.749(5)
_cell_angle_gamma 67.273(4)
_cell_formula_units_Z 2
_cell_length_a 9.223(2)
_cell_length_b 10.702(2)
_cell_length_c 12.720(3)
_cell_measurement_reflns_used 993
_cell_measurement_temperature 293(2)
_cell_measurement_theta_max 20.04
_cell_measurement_theta_min 2.49
_cell_volume 1153.3(4)
_computing_cell_refinement 'SAINT (Bruker, 2000)'
_computing_data_collection 'SMART (Bruker, 2000)'
_computing_data_reduction SAINT
_computing_molecular_graphics SHELXTL
_computing_publication_material SHELXTL
_computing_structure_refinement SHELXTL
_computing_structure_solution 'SHELXTL (Bruker, 2000)'
_diffrn_ambient_temperature 293(2)
_diffrn_measured_fraction_theta_full 0.970
_diffrn_measured_fraction_theta_max 0.970
_diffrn_measurement_device_type 'Bruker SMART CCD area-detector'
_diffrn_measurement_method '\f and \w'
_diffrn_radiation_monochromator graphite
_diffrn_radiation_source 'fine-focus sealed tube'
_diffrn_radiation_type MoK\a
_diffrn_radiation_wavelength 0.71073
_diffrn_reflns_av_R_equivalents 0.0483
_diffrn_reflns_av_sigmaI/netI 0.1120
_diffrn_reflns_limit_h_max 10
_diffrn_reflns_limit_h_min -9
_diffrn_reflns_limit_k_max 12
_diffrn_reflns_limit_k_min -10
_diffrn_reflns_limit_l_max 15
_diffrn_reflns_limit_l_min -14
_diffrn_reflns_number 5694
_diffrn_reflns_theta_full 25.00
_diffrn_reflns_theta_max 25.00
_diffrn_reflns_theta_min 2.07
_diffrn_standards_number 0
_exptl_absorpt_coefficient_mu 0.981
_exptl_absorpt_correction_T_max 0.863
_exptl_absorpt_correction_T_min 0.668
_exptl_absorpt_correction_type multi-scan
_exptl_absorpt_process_details '(SADABS; Bruker, 2000)'
_exptl_crystal_colour green
_exptl_crystal_density_diffrn 1.463
_exptl_crystal_density_method 'not measured'
_exptl_crystal_description block
_exptl_crystal_F_000 522
_exptl_crystal_size_max 0.20
_exptl_crystal_size_mid 0.15
_exptl_crystal_size_min 0.15
_refine_diff_density_max 0.643
_refine_diff_density_min -0.270
_refine_ls_extinction_method none
_refine_ls_goodness_of_fit_ref 1.025
_refine_ls_hydrogen_treatment constr
_refine_ls_matrix_type full
_refine_ls_number_parameters 316
_refine_ls_number_reflns 3934
_refine_ls_number_restraints 0
_refine_ls_restrained_S_all 1.025
_refine_ls_R_factor_all 0.0913
_refine_ls_R_factor_gt 0.0565
_refine_ls_shift/su_max 0.000
_refine_ls_shift/su_mean 0.000
_refine_ls_structure_factor_coef Fsqd
_refine_ls_weighting_details
;calc
[exp{2(sin\q/\l}^2^)]/[\s^2^(Fo^2^)+(0.045P)^2^] where P = (Fo^2^ +
 2Fc^2^)/3
;
_refine_ls_weighting_scheme calc
_refine_ls_wR_factor_gt 0.1138
_refine_ls_wR_factor_ref 0.1282
_reflns_number_gt 2605
_reflns_number_total 3934
_reflns_threshold_expression I>2\s(I)
_cod_data_source_file is2037.cif
_cod_data_source_block I
_cod_depositor_comments
;
The following automatic conversions were performed:
'_symmetry_cell_setting' value 'Triclinic' changed to 'triclinic'
according to '/home/saulius/struct/CIF-dictionaries/cif_core.dic'
dictionary named 'cif_core.dic' version 2.4.1 from 2010-06-29.

Automatic conversion script
Id: cif_fix_enum 1527 2010-12-29 10:47:43Z saulius 

The following automatic conversions were performed:

'_symmetry_cell_setting' value 'Triclinic' changed to 'triclinic'
according to /home/saulius/struct/CIF-dictionaries/cif_core.dic
dictionary named 'cif_core.dic' version 2.4.1 from 2010-06-29.

Automatic conversion script
Id: cif_fix_values 1715 2011-07-08 13:25:40Z adriana 
;
_cod_database_code 2209895
_cod_database_fobs_code 2209895

loop_
_symmetry_equiv_pos_as_xyz
'x, y, z'
'-x, -y, -z'

loop_
_atom_site_type_symbol
_atom_site_label
_atom_site_fract_x
_atom_site_fract_y
_atom_site_fract_z
_atom_site_U_iso_or_equiv
_atom_site_adp_type
_atom_site_calc_flag
_atom_site_refinement_flags
_atom_site_occupancy
Cu Cu1 0.77899(6) 0.84963(6) 0.33518(5) 0.0375(2) Uani d . 1
O O1 0.6134(3) 0.7995(3) 0.3842(2) 0.0387(8) Uani d . 1
O O2 0.9386(4) 0.6909(3) 0.3968(3) 0.0477(9) Uani d . 1
N N1 0.6501(4) 1.0427(4) 0.3268(3) 0.0341(9) Uani d . 1
N N2 0.7260(4) 1.1346(4) 0.3103(3) 0.0371(9) Uani d . 1
N N3 0.8231(4) 0.9396(4) 0.1216(3) 0.0386(9) Uani d . 1
N N4 0.9060(4) 0.8604(4) 0.2118(3) 0.0339(9) Uani d . 1
C C1 0.4662(5) 0.8791(5) 0.3916(3) 0.0313(10) Uani d . 1
C C2 0.3542(6) 0.8210(5) 0.4114(4) 0.0415(12) Uani d . 1
H H2A 0.3868 0.7268 0.4180 0.050 Uiso calc R 1
C C3 0.1999(6) 0.8996(6) 0.4210(4) 0.0497(14) Uani d . 1
H H3B 0.1290 0.8577 0.4327 0.060 Uiso calc R 1
C C4 0.1450(6) 1.0387(6) 0.4140(4) 0.0531(14) Uani d . 1
H H4A 0.0390 1.0907 0.4222 0.064 Uiso calc R 1
C C5 0.2500(5) 1.0997(5) 0.3945(4) 0.0472(13) Uani d . 1
H H5A 0.2145 1.1940 0.3901 0.057 Uiso calc R 1
C C6 0.4098(5) 1.0221(5) 0.3810(3) 0.0354(11) Uani d . 1
C C7 0.5086(6) 1.0939(5) 0.3547(3) 0.0378(11) Uani d . 1
H H7A 0.4650 1.1876 0.3584 0.045 Uiso calc R 1
C C8 0.7804(5) 1.1396(4) 0.2187(3) 0.0306(10) Uani d . 1
C C9 0.8698(5) 1.2289(4) 0.1973(3) 0.0349(11) Uani d . 1
C C10 0.8593(5) 1.3278(5) 0.2636(4) 0.0454(13) Uani d . 1
H H10A 0.7956 1.3398 0.3218 0.054 Uiso calc R 1
C C11 0.9440(6) 1.4089(6) 0.2429(5) 0.0609(16) Uani d . 1
H H11A 0.9364 1.4764 0.2865 0.073 Uiso calc R 1
C C12 1.0392(7) 1.3890(6) 0.1574(6) 0.0729(19) Uani d . 1
H H12A 1.0963 1.4434 0.1438 0.087 Uiso calc R 1
C C13 1.0516(7) 1.2906(6) 0.0921(5) 0.0698(18) Uani d . 1
H H13A 1.1167 1.2780 0.0345 0.084 Uiso calc R 1
C C14 0.9671(6) 1.2103(5) 0.1119(4) 0.0520(14) Uani d . 1
H H14A 0.9753 1.1431 0.0677 0.062 Uiso calc R 1
C C15 0.7545(5) 1.0672(5) 0.1292(3) 0.0338(11) Uani d . 1
C C16 0.6410(5) 1.1493(5) 0.0436(4) 0.0362(11) Uani d . 1
C C17 0.5410(6) 1.2805(5) 0.0547(4) 0.0528(14) Uani d . 1
H H17A 0.5501 1.3218 0.1144 0.063 Uiso calc R 1
C C18 0.4271(7) 1.3520(6) -0.0218(5) 0.0657(17) Uani d . 1
H H18A 0.3585 1.4404 -0.0126 0.079 Uiso calc R 1
C C19 0.4142(7) 1.2946(7) -0.1101(5) 0.0676(18) Uani d . 1
H H19A 0.3382 1.3441 -0.1620 0.081 Uiso calc R 1
C C20 0.5129(7) 1.1639(7) -0.1233(5) 0.0739(19) Uani d . 1
H H20A 0.5029 1.1236 -0.1833 0.089 Uiso calc R 1
C C21 0.6267(6) 1.0926(6) -0.0477(4) 0.0573(15) Uani d . 1
H H21A 0.6956 1.0046 -0.0578 0.069 Uiso calc R 1
C C22 1.0433(5) 0.7717(5) 0.1956(4) 0.0395(12) Uani d . 1
H H22A 1.0838 0.7769 0.1290 0.047 Uiso calc R 1
C C23 1.1394(5) 0.6651(4) 0.2715(4) 0.0390(12) Uani d . 1
C C24 1.2945(6) 0.5923(5) 0.2449(5) 0.0523(14) Uani d . 1
H H24A 1.3303 0.6133 0.1800 0.063 Uiso calc R 1
C C25 1.3940(6) 0.4905(6) 0.3135(5) 0.0656(17) Uani d . 1
H H25A 1.4981 0.4438 0.2963 0.079 Uiso calc R 1
C C26 1.3392(6) 0.4576(5) 0.4084(5) 0.0580(15) Uani d . 1
H H26A 1.4071 0.3886 0.4553 0.070 Uiso calc R 1
C C27 1.1875(6) 0.5245(5) 0.4342(4) 0.0505(14) Uani d . 1
H H27A 1.1529 0.4985 0.4980 0.061 Uiso calc R 1
C C28 1.0821(5) 0.6310(5) 0.3683(4) 0.0391(12) Uani d . 1

loop_
_atom_site_aniso_label
_atom_site_aniso_U_11
_atom_site_aniso_U_22
_atom_site_aniso_U_33
_atom_site_aniso_U_12
_atom_site_aniso_U_13
_atom_site_aniso_U_23
Cu1 0.0362(3) 0.0343(3) 0.0409(4) -0.0136(3) 0.0015(3) 0.0013(2)
O1 0.0341(18) 0.0343(19) 0.050(2) -0.0168(15) 0.0055(15) -0.0009(15)
O2 0.0393(19) 0.042(2) 0.055(2) -0.0112(16) 0.0034(17) 0.0116(16)
N1 0.034(2) 0.027(2) 0.041(2) -0.0121(17) 0.0007(18) -0.0023(17)
N2 0.042(2) 0.034(2) 0.040(2) -0.0205(18) -0.0007(19) 0.0023(18)
N3 0.045(2) 0.034(2) 0.036(2) -0.0146(19) -0.0027(19) -0.0015(18)
N4 0.040(2) 0.032(2) 0.032(2) -0.0159(18) 0.0034(18) -0.0018(17)
C1 0.035(3) 0.039(3) 0.024(2) -0.018(2) -0.0006(19) -0.006(2)
C2 0.050(3) 0.049(3) 0.034(3) -0.028(3) 0.001(2) -0.008(2)
C3 0.044(3) 0.072(4) 0.047(3) -0.037(3) 0.006(2) -0.010(3)
C4 0.034(3) 0.067(4) 0.056(4) -0.018(3) 0.005(2) -0.004(3)
C5 0.040(3) 0.046(3) 0.048(3) -0.009(2) 0.004(2) -0.001(2)
C6 0.036(3) 0.042(3) 0.029(3) -0.016(2) 0.000(2) -0.006(2)
C7 0.051(3) 0.031(3) 0.032(3) -0.016(2) -0.003(2) -0.003(2)
C8 0.034(2) 0.028(2) 0.028(3) -0.012(2) -0.006(2) 0.0035(19)
C9 0.040(3) 0.036(3) 0.032(3) -0.019(2) -0.007(2) 0.005(2)
C10 0.044(3) 0.044(3) 0.051(3) -0.020(2) -0.001(2) -0.003(2)
C11 0.068(4) 0.051(4) 0.078(4) -0.037(3) -0.004(3) -0.012(3)
C12 0.078(4) 0.070(5) 0.093(5) -0.057(4) -0.002(4) 0.006(4)
C13 0.081(4) 0.083(5) 0.069(4) -0.057(4) 0.022(3) -0.009(4)
C14 0.070(4) 0.054(3) 0.047(3) -0.040(3) 0.006(3) -0.006(3)
C15 0.041(3) 0.035(3) 0.029(3) -0.019(2) 0.003(2) -0.001(2)
C16 0.040(3) 0.039(3) 0.035(3) -0.023(2) -0.008(2) 0.008(2)
C17 0.059(3) 0.052(4) 0.047(3) -0.023(3) -0.016(3) 0.003(3)
C18 0.058(4) 0.054(4) 0.074(5) -0.015(3) -0.019(3) 0.018(3)
C19 0.060(4) 0.084(5) 0.060(4) -0.035(4) -0.025(3) 0.028(4)
C20 0.083(5) 0.098(6) 0.043(4) -0.040(4) -0.025(3) 0.005(4)
C21 0.068(4) 0.059(4) 0.044(3) -0.025(3) -0.009(3) -0.001(3)
C22 0.042(3) 0.037(3) 0.044(3) -0.020(2) 0.007(2) -0.008(2)
C23 0.038(3) 0.027(3) 0.052(3) -0.011(2) -0.005(2) -0.006(2)
C24 0.046(3) 0.042(3) 0.068(4) -0.015(3) 0.008(3) -0.012(3)
C25 0.038(3) 0.047(4) 0.101(5) -0.003(3) 0.000(3) -0.017(3)
C26 0.054(4) 0.039(3) 0.073(4) -0.009(3) -0.016(3) -0.003(3)
C27 0.048(3) 0.033(3) 0.065(4) -0.012(2) -0.005(3) 0.007(3)
C28 0.036(3) 0.031(3) 0.052(3) -0.015(2) -0.002(2) -0.002(2)

loop_
_atom_type_symbol
_atom_type_description
_atom_type_scat_dispersion_real
_atom_type_scat_dispersion_imag
_atom_type_scat_source
C C 0.0033 0.0016 'International Tables Vol C Tables 4.2.6.8 and 6.1.1.4'
H H 0.0000 0.0000 'International Tables Vol C Tables 4.2.6.8 and 6.1.1.4'
N N 0.0061 0.0033 'International Tables Vol C Tables 4.2.6.8 and 6.1.1.4'
O O 0.0106 0.0060 'International Tables Vol C Tables 4.2.6.8 and 6.1.1.4'
Cu Cu 0.3201 1.2651 'International Tables Vol C Tables 4.2.6.8 and 6.1.1.4'

loop_
_geom_angle_atom_site_label_1
_geom_angle_atom_site_label_2
_geom_angle_atom_site_label_3
_geom_angle
_geom_angle_publ_flag
O1 Cu1 O2 94.49(15) yes
O1 Cu1 N1 93.45(15) yes
O1 Cu1 N4 144.66(14) yes
O2 Cu1 N1 152.98(16) yes
O2 Cu1 N4 92.74(17) yes
N1 Cu1 N4 95.59(16) yes
C1 O1 Cu1 127.2(3) ?
C28 O2 Cu1 129.1(3) ?
C7 N1 N2 115.7(4) ?
C7 N1 Cu1 124.9(3) ?
N2 N1 Cu1 118.0(3) ?
C8 N2 N1 114.7(4) ?
C15 N3 N4 116.5(4) ?
C22 N4 N3 115.3(4) ?
C22 N4 Cu1 124.5(3) ?
N3 N4 Cu1 116.3(3) ?
O1 C1 C2 119.1(4) ?
O1 C1 C6 124.1(4) ?
C2 C1 C6 116.8(4) ?
C3 C2 C1 121.3(5) ?
C3 C2 H2A 119.3 ?
C1 C2 H2A 119.3 ?
C2 C3 C4 122.1(5) ?
C2 C3 H3B 118.9 ?
C4 C3 H3B 118.9 ?
C3 C4 C5 118.5(5) ?
C3 C4 H4A 120.8 ?
C5 C4 H4A 120.8 ?
C4 C5 C6 121.1(5) ?
C4 C5 H5A 119.4 ?
C6 C5 H5A 119.4 ?
C5 C6 C1 120.1(4) ?
C5 C6 C7 117.4(4) ?
C1 C6 C7 122.6(4) ?
N1 C7 C6 126.4(4) ?
N1 C7 H7A 116.8 ?
C6 C7 H7A 116.8 ?
N2 C8 C9 117.7(4) ?
N2 C8 C15 124.5(4) ?
C9 C8 C15 117.7(4) ?
C10 C9 C14 119.7(4) ?
C10 C9 C8 120.6(4) ?
C14 C9 C8 119.7(4) ?
C11 C10 C9 119.7(5) ?
C11 C10 H10A 120.1 ?
C9 C10 H10A 120.1 ?
C12 C11 C10 119.6(5) ?
C12 C11 H11A 120.2 ?
C10 C11 H11A 120.2 ?
C13 C12 C11 121.1(5) ?
C13 C12 H12A 119.5 ?
C11 C12 H12A 119.5 ?
C14 C13 C12 119.6(6) ?
C14 C13 H13A 120.2 ?
C12 C13 H13A 120.2 ?
C13 C14 C9 120.3(5) ?
C13 C14 H14A 119.8 ?
C9 C14 H14A 119.8 ?
N3 C15 C16 117.6(4) ?
N3 C15 C8 124.7(4) ?
C16 C15 C8 117.7(4) ?
C17 C16 C21 118.0(5) ?
C17 C16 C15 121.2(4) ?
C21 C16 C15 120.7(5) ?
C16 C17 C18 120.6(5) ?
C16 C17 H17A 119.7 ?
C18 C17 H17A 119.7 ?
C19 C18 C17 120.5(6) ?
C19 C18 H18A 119.7 ?
C17 C18 H18A 119.7 ?
C18 C19 C20 120.0(5) ?
C18 C19 H19A 120.0 ?
C20 C19 H19A 120.0 ?
C19 C20 C21 119.7(6) ?
C19 C20 H20A 120.2 ?
C21 C20 H20A 120.2 ?
C20 C21 C16 121.1(6) ?
C20 C21 H21A 119.4 ?
C16 C21 H21A 119.4 ?
N4 C22 C23 125.5(4) ?
N4 C22 H22A 117.3 ?
C23 C22 H22A 117.3 ?
C24 C23 C28 120.2(4) ?
C24 C23 C22 116.9(5) ?
C28 C23 C22 122.8(4) ?
C25 C24 C23 120.5(5) ?
C25 C24 H24A 119.8 ?
C23 C24 H24A 119.8 ?
C24 C25 C26 119.5(5) ?
C24 C25 H25A 120.3 ?
C26 C25 H25A 120.3 ?
C27 C26 C25 120.9(5) ?
C27 C26 H26A 119.6 ?
C25 C26 H26A 119.6 ?
C26 C27 C28 122.0(5) ?
C26 C27 H27A 119.0 ?
C28 C27 H27A 119.0 ?
O2 C28 C27 119.3(5) ?
O2 C28 C23 123.7(4) ?
C27 C28 C23 116.9(4) ?

loop_
_geom_bond_atom_site_label_1
_geom_bond_atom_site_label_2
_geom_bond_distance
_geom_bond_publ_flag
Cu1 O1 1.891(3) yes
Cu1 O2 1.876(3) yes
Cu1 N1 1.939(4) yes
Cu1 N4 1.976(4) yes
O1 C1 1.302(5) ?
O2 C28 1.294(5) ?
N1 C7 1.268(5) ?
N1 N2 1.413(5) ?
N2 C8 1.272(5) ?
N3 C15 1.276(5) ?
N3 N4 1.400(5) ?
N4 C22 1.284(5) ?
C1 C2 1.409(6) ?
C1 C6 1.407(6) ?
C2 C3 1.356(7) ?
C2 H2A 0.9300 ?
C3 C4 1.370(7) ?
C3 H3B 0.9300 ?
C4 C5 1.372(7) ?
C4 H4A 0.9300 ?
C5 C6 1.403(6) ?
C5 H5A 0.9300 ?
C6 C7 1.423(6) ?
C7 H7A 0.9300 ?
C8 C9 1.493(6) ?
C8 C15 1.499(6) ?
C9 C10 1.382(6) ?
C9 C14 1.384(7) ?
C10 C11 1.384(7) ?
C10 H10A 0.9300 ?
C11 C12 1.373(8) ?
C11 H11A 0.9300 ?
C12 C13 1.367(8) ?
C12 H12A 0.9300 ?
C13 C14 1.374(7) ?
C13 H13A 0.9300 ?
C14 H14A 0.9300 ?
C15 C16 1.480(6) ?
C16 C17 1.369(6) ?
C16 C21 1.384(7) ?
C17 C18 1.377(7) ?
C17 H17A 0.9300 ?
C18 C19 1.352(8) ?
C18 H18A 0.9300 ?
C19 C20 1.366(8) ?
C19 H19A 0.9300 ?
C20 C21 1.369(7) ?
C20 H20A 0.9300 ?
C21 H21A 0.9300 ?
C22 C23 1.435(6) ?
C22 H22A 0.9300 ?
C23 C24 1.395(6) ?
C23 C28 1.412(7) ?
C24 C25 1.365(7) ?
C24 H24A 0.9300 ?
C25 C26 1.376(8) ?
C25 H25A 0.9300 ?
C26 C27 1.357(7) ?
C26 H26A 0.9300 ?
C27 C28 1.391(6) ?
C27 H27A 0.9300 ?

loop_
_geom_hbond_atom_site_label_D
_geom_hbond_atom_site_label_H
_geom_hbond_atom_site_label_A
_geom_hbond_site_symmetry_A
_geom_hbond_distance_DH
_geom_hbond_distance_HA
_geom_hbond_distance_DA
_geom_hbond_angle_DHA
C24 H24A Cg 2_775 0.93 3.05 3.93(2) 152

loop_
_geom_torsion_atom_site_label_1
_geom_torsion_atom_site_label_2
_geom_torsion_atom_site_label_3
_geom_torsion_atom_site_label_4
_geom_torsion
O2 Cu1 O1 C1 161.7(4)
N1 Cu1 O1 C1 7.6(4)
N4 Cu1 O1 C1 -97.1(4)
O1 Cu1 O2 C28 153.3(4)
N1 Cu1 O2 C28 -100.0(5)
N4 Cu1 O2 C28 7.9(4)
O2 Cu1 N1 C7 -103.6(4)
O1 Cu1 N1 C7 3.3(4)
N4 Cu1 N1 C7 149.1(4)
O2 Cu1 N1 N2 62.0(5)
O1 Cu1 N1 N2 168.9(3)
N4 Cu1 N1 N2 -45.3(3)
C7 N1 N2 C8 -122.7(4)
Cu1 N1 N2 C8 70.3(4)
C15 N3 N4 C22 -134.9(4)
C15 N3 N4 Cu1 66.1(4)
O2 Cu1 N4 C22 3.4(4)
O1 Cu1 N4 C22 -98.4(4)
N1 Cu1 N4 C22 157.6(4)
O2 Cu1 N4 N3 160.2(3)
O1 Cu1 N4 N3 58.5(4)
N1 Cu1 N4 N3 -45.5(3)
Cu1 O1 C1 C2 168.4(3)
Cu1 O1 C1 C6 -11.6(6)
O1 C1 C2 C3 179.2(4)
C6 C1 C2 C3 -0.8(7)
C1 C2 C3 C4 -1.2(8)
C2 C3 C4 C5 1.3(8)
C3 C4 C5 C6 0.5(8)
C4 C5 C6 C1 -2.5(7)
C4 C5 C6 C7 176.3(4)
O1 C1 C6 C5 -177.4(4)
C2 C1 C6 C5 2.6(6)
O1 C1 C6 C7 3.9(7)
C2 C1 C6 C7 -176.1(4)
N2 N1 C7 C6 -176.7(4)
Cu1 N1 C7 C6 -10.8(7)
C5 C6 C7 N1 -170.6(5)
C1 C6 C7 N1 8.2(7)
N1 N2 C8 C9 -176.8(3)
N1 N2 C8 C15 6.2(6)
N2 C8 C9 C10 -16.3(6)
C15 C8 C9 C10 160.9(4)
N2 C8 C9 C14 162.1(4)
C15 C8 C9 C14 -20.7(6)
C14 C9 C10 C11 1.2(7)
C8 C9 C10 C11 179.5(4)
C9 C10 C11 C12 -0.9(8)
C10 C11 C12 C13 0.2(9)
C11 C12 C13 C14 0.2(10)
C12 C13 C14 C9 0.1(9)
C10 C9 C14 C13 -0.8(8)
C8 C9 C14 C13 -179.2(5)
N4 N3 C15 C16 -168.1(4)
N4 N3 C15 C8 11.7(6)
N2 C8 C15 N3 -74.9(6)
C9 C8 C15 N3 108.1(5)
N2 C8 C15 C16 104.9(5)
C9 C8 C15 C16 -72.1(5)
N3 C15 C16 C17 167.5(4)
C8 C15 C16 C17 -12.3(6)
N3 C15 C16 C21 -8.8(7)
C8 C15 C16 C21 171.4(4)
C21 C16 C17 C18 1.8(8)
C15 C16 C17 C18 -174.5(5)
C16 C17 C18 C19 -1.4(9)
C17 C18 C19 C20 1.1(9)
C18 C19 C20 C21 -1.3(9)
C19 C20 C21 C16 1.8(9)
C17 C16 C21 C20 -2.0(8)
C15 C16 C21 C20 174.3(5)
N3 N4 C22 C23 -169.4(4)
Cu1 N4 C22 C23 -12.3(7)
N4 C22 C23 C24 -170.1(5)
N4 C22 C23 C28 11.4(8)
C28 C23 C24 C25 -2.3(8)
C22 C23 C24 C25 179.2(5)
C23 C24 C25 C26 1.7(9)
C24 C25 C26 C27 0.3(9)
C25 C26 C27 C28 -1.8(9)
Cu1 O2 C28 C27 170.9(3)
Cu1 O2 C28 C23 -10.6(7)
C26 C27 C28 O2 179.7(5)
C26 C27 C28 C23 1.2(8)
C24 C23 C28 O2 -177.7(5)
C22 C23 C28 O2 0.8(8)
C24 C23 C28 C27 0.8(7)
C22 C23 C28 C27 179.3(5)
